data_2226632
loop_
_publ_author_name
'Jiang, Quan-Fu'
'Lu, Chun-Xiong'

_publ_section_title
;
 <i>N</i>-{2-[4-(2-Methoxyphenyl)piperazin-1-yl]ethyl}pyridin-2-amine
 monohydrate
;
_journal_coeditor_code PV2288
_journal_issue 7
_journal_name_full 'Acta Crystallographica Section E'
_journal_page_first o1727
_journal_paper_doi 10.1107/S1600536810022816
_journal_volume 66
_journal_year 2010
_chemical_formula_iupac 'C18 H24 N4 O, H2 O'
_chemical_formula_moiety 'C18 H24 N4 O, H2 O'
_chemical_formula_sum 'C18 H26 N4 O2'
_chemical_formula_weight 330.43
_chemical_name_systematic
;
<i>N</i>-{2-[4-(2-Methoxyphenyl)piperazin-1-yl]ethyl}pyridin-2-amine
monohydrate
;
_space_group_IT_number 33
_symmetry_cell_setting orthorhombic
_symmetry_space_group_name_Hall 'P 2c -2n'
_symmetry_space_group_name_H-M 'P n a 21'
_atom_sites_solution_hydrogens geom
_atom_sites_solution_primary direct
_atom_sites_solution_secondary difmap
_audit_creation_method SHELXL-97
_cell_angle_alpha 90.00
_cell_angle_beta 90.00
_cell_angle_gamma 90.00
_cell_formula_units_Z 4
_cell_length_a 13.451(3)
_cell_length_b 19.847(4)
_cell_length_c 6.8596(15)
_cell_measurement_reflns_used 4880
_cell_measurement_temperature 153(2)
_cell_measurement_theta_max 27.48
_cell_measurement_theta_min 3.03
_cell_volume 1831.3(7)
_computing_cell_refinement 'RAPID-AUTO (Rigaku, 2004)'
_computing_data_collection 'RAPID-AUTO (Rigaku, 2004)'
_computing_data_reduction 'RAPID-AUTO (Rigaku, 2004)'
_computing_molecular_graphics 'SHELXTL (Sheldrick, 2008)'
_computing_publication_material 'SHELXTL (Sheldrick, 2008)'
_computing_structure_refinement 'SHELXL97 (Sheldrick, 2008)'
_computing_structure_solution 'SHELXS97 (Sheldrick, 2008)'
_diffrn_ambient_temperature 153(2)
_diffrn_measured_fraction_theta_full 0.996
_diffrn_measured_fraction_theta_max 0.996
_diffrn_measurement_device_type 'Rigaku R-AXIS Spider'
_diffrn_measurement_method '\w scans'
_diffrn_radiation_monochromator graphite
_diffrn_radiation_source 'Rotating Anode'
_diffrn_radiation_type MoK\a
_diffrn_radiation_wavelength 0.71073
_diffrn_reflns_av_R_equivalents 0.0489
_diffrn_reflns_av_sigmaI/netI 0.0324
_diffrn_reflns_limit_h_max 17
_diffrn_reflns_limit_h_min -17
_diffrn_reflns_limit_k_max 22
_diffrn_reflns_limit_k_min -25
_diffrn_reflns_limit_l_max 8
_diffrn_reflns_limit_l_min -8
_diffrn_reflns_number 14086
_diffrn_reflns_theta_full 27.47
_diffrn_reflns_theta_max 27.47
_diffrn_reflns_theta_min 3.03
_diffrn_standards_decay_% 0
_diffrn_standards_interval_count 0
_diffrn_standards_interval_time 0
_diffrn_standards_number 0
_exptl_absorpt_coefficient_mu 0.080
_exptl_absorpt_correction_type none
_exptl_crystal_colour Colorless
_exptl_crystal_density_diffrn 1.199
_exptl_crystal_density_method 'not measured'
_exptl_crystal_description Prism
_exptl_crystal_F_000 712
_exptl_crystal_size_max 0.40
_exptl_crystal_size_mid 0.23
_exptl_crystal_size_min 0.09
_refine_diff_density_max 0.177
_refine_diff_density_min -0.146
_refine_ls_abs_structure_details 'Flack (1983), not determined'
_refine_ls_extinction_method none
_refine_ls_goodness_of_fit_ref 1.001
_refine_ls_hydrogen_treatment mixed
_refine_ls_matrix_type full
_refine_ls_number_parameters 230
_refine_ls_number_reflns 2261
_refine_ls_number_restraints 1
_refine_ls_restrained_S_all 1.001
_refine_ls_R_factor_all 0.0503
_refine_ls_R_factor_gt 0.0416
_refine_ls_shift/su_max 0.000
_refine_ls_shift/su_mean 0.000
_refine_ls_structure_factor_coef Fsqd
_refine_ls_weighting_details 'calc w=1/[\s^2^(Fo^2^)+(0.0505P)^2^+0.1600P] where P=(Fo^2^+2Fc^2^)/3'
_refine_ls_weighting_scheme calc
_refine_ls_wR_factor_gt 0.0871
_refine_ls_wR_factor_ref 0.0911
_reflns_number_gt 1985
_reflns_number_total 2261
_reflns_threshold_expression I>2\s(I)
_cod_data_source_file pv2288.cif
_cod_data_source_block I
_cod_original_cell_volume 1831.2(7)
_cod_database_code 2226632
_cod_database_fobs_code 2226632

loop_
_symmetry_equiv_pos_as_xyz
'x, y, z'
'-x, -y, z+1/2'
'x+1/2, -y+1/2, z'
'-x+1/2, y+1/2, z+1/2'

loop_
_atom_site_type_symbol
_atom_site_label
_atom_site_fract_x
_atom_site_fract_y
_atom_site_fract_z
_atom_site_U_iso_or_equiv
_atom_site_adp_type
_atom_site_calc_flag
_atom_site_refinement_flags
_atom_site_occupancy
_atom_site_disorder_assembly
_atom_site_disorder_group
O O1 0.43965(12) 0.13354(8) 0.6019(3) 0.0352(4) Uani d . 1 . .
O O2 0.35365(13) 0.46544(8) 0.6564(3) 0.0296(4) Uani d . 1 . .
N N1 0.75758(14) 0.58179(9) 0.4876(3) 0.0254(4) Uani d . 1 . .
N N2 0.69260(15) 0.52222(10) 0.7505(3) 0.0258(4) Uani d . 1 . .
N N3 0.52175(13) 0.38007(8) 0.6319(3) 0.0218(4) Uani d . 1 . .
N N4 0.44650(13) 0.25939(8) 0.4558(3) 0.0222(4) Uani d . 1 . .
C C1 0.82362(19) 0.62843(12) 0.4242(4) 0.0341(6) Uani d . 1 . .
H H1 0.8274 0.6364 0.2879 0.041 Uiso calc R 1 . .
C C2 0.88518(19) 0.66487(13) 0.5425(4) 0.0357(6) Uani d . 1 . .
H H2 0.9308 0.6966 0.4900 0.043 Uiso calc R 1 . .
C C3 0.87886(17) 0.65392(12) 0.7421(4) 0.0316(6) Uani d . 1 . .
H H3 0.9195 0.6789 0.8293 0.038 Uiso calc R 1 . .
C C4 0.81411(17) 0.60715(11) 0.8117(3) 0.0267(5) Uani d . 1 . .
H H4 0.8095 0.5990 0.9479 0.032 Uiso calc R 1 . .
C C5 0.75372(15) 0.57077(10) 0.6798(3) 0.0212(5) Uani d . 1 . .
C C6 0.62161(16) 0.48524(10) 0.6333(3) 0.0257(5) Uani d . 1 . .
H H6A 0.6490 0.4776 0.5012 0.031 Uiso calc R 1 . .
H H6B 0.5593 0.5115 0.6204 0.031 Uiso calc R 1 . .
C C7 0.60037(17) 0.41825(11) 0.7313(3) 0.0251(5) Uani d . 1 . .
H H7A 0.6620 0.3910 0.7333 0.030 Uiso calc R 1 . .
H H7B 0.5802 0.4265 0.8681 0.030 Uiso calc R 1 . .
C C8 0.55437(16) 0.35756(11) 0.4378(3) 0.0228(5) Uani d . 1 . .
H H8A 0.6145 0.3291 0.4509 0.027 Uiso calc R 1 . .
H H8B 0.5718 0.3972 0.3572 0.027 Uiso calc R 1 . .
C C9 0.47335(16) 0.31789(10) 0.3383(3) 0.0243(5) Uani d . 1 . .
H H9A 0.4142 0.3469 0.3195 0.029 Uiso calc R 1 . .
H H9B 0.4966 0.3029 0.2084 0.029 Uiso calc R 1 . .
C C10 0.41288(17) 0.28054(11) 0.6490(3) 0.0283(5) Uani d . 1 . .
H H10A 0.3967 0.2404 0.7288 0.034 Uiso calc R 1 . .
H H10B 0.3520 0.3083 0.6367 0.034 Uiso calc R 1 . .
C C11 0.49388(19) 0.32103(11) 0.7477(3) 0.0286(5) Uani d . 1 . .
H H11A 0.4704 0.3359 0.8776 0.034 Uiso calc R 1 . .
H H11B 0.5530 0.2921 0.7671 0.034 Uiso calc R 1 . .
C C12 0.38607(15) 0.21023(10) 0.3614(3) 0.0243(5) Uani d . 1 . .
C C13 0.33403(17) 0.22331(11) 0.1915(4) 0.0300(5) Uani d . 1 . .
H H13 0.3335 0.2678 0.1403 0.036 Uiso calc R 1 . .
C C14 0.28283(19) 0.17297(13) 0.0947(4) 0.0394(6) Uani d . 1 . .
H H14 0.2476 0.1831 -0.0218 0.047 Uiso calc R 1 . .
C C15 0.28287(19) 0.10831(13) 0.1670(4) 0.0388(6) Uani d . 1 . .
H H15 0.2484 0.0736 0.0997 0.047 Uiso calc R 1 . .
C C16 0.33326(18) 0.09392(12) 0.3380(4) 0.0338(6) Uani d . 1 . .
H H16 0.3322 0.0494 0.3889 0.041 Uiso calc R 1 . .
C C17 0.38516(16) 0.14392(11) 0.4357(4) 0.0274(5) Uani d . 1 . .
C C18 0.4404(2) 0.06745(13) 0.6815(5) 0.0505(8) Uani d . 1 . .
H H18A 0.3720 0.0530 0.7072 0.061 Uiso calc R 1 . .
H H18B 0.4782 0.0674 0.8036 0.061 Uiso calc R 1 . .
H H18C 0.4715 0.0364 0.5886 0.061 Uiso calc R 1 . .
H H0A 0.320(2) 0.4515(15) 0.757(5) 0.051(9) Uiso d . 1 . .
H H2N 0.686(2) 0.5217(13) 0.871(4) 0.033(7) Uiso d . 1 . .
H H0B 0.400(2) 0.4384(17) 0.647(6) 0.063(11) Uiso d . 1 . .

loop_
_atom_site_aniso_label
_atom_site_aniso_U_11
_atom_site_aniso_U_22
_atom_site_aniso_U_33
_atom_site_aniso_U_12
_atom_site_aniso_U_13
_atom_site_aniso_U_23
O1 0.0412(9) 0.0224(8) 0.0420(10) -0.0083(7) -0.0081(9) 0.0084(8)
O2 0.0339(9) 0.0310(9) 0.0239(9) 0.0051(8) 0.0037(8) 0.0022(7)
N1 0.0265(10) 0.0241(10) 0.0257(10) -0.0036(8) -0.0005(8) -0.0006(8)
N2 0.0314(10) 0.0257(9) 0.0203(10) -0.0092(8) -0.0007(9) -0.0035(8)
N3 0.0277(9) 0.0194(8) 0.0183(9) -0.0054(7) 0.0004(8) 0.0000(7)
N4 0.0256(9) 0.0182(8) 0.0228(9) -0.0045(7) -0.0002(8) -0.0013(8)
C1 0.0380(14) 0.0343(13) 0.0300(13) -0.0063(11) 0.0025(11) 0.0049(11)
C2 0.0341(13) 0.0321(13) 0.0410(15) -0.0149(11) 0.0015(12) 0.0029(11)
C3 0.0253(11) 0.0277(12) 0.0418(14) -0.0039(10) -0.0071(11) -0.0046(11)
C4 0.0261(11) 0.0277(11) 0.0263(12) -0.0004(10) -0.0034(10) -0.0037(10)
C5 0.0206(10) 0.0175(10) 0.0256(11) 0.0019(8) 0.0008(9) -0.0023(9)
C6 0.0300(11) 0.0206(10) 0.0264(12) -0.0066(9) -0.0063(10) 0.0021(9)
C7 0.0306(11) 0.0240(11) 0.0208(11) -0.0045(9) -0.0066(10) -0.0002(9)
C8 0.0256(10) 0.0197(10) 0.0231(11) -0.0043(9) 0.0033(10) 0.0005(9)
C9 0.0289(11) 0.0198(10) 0.0242(11) -0.0032(9) -0.0005(10) -0.0014(9)
C10 0.0350(12) 0.0241(11) 0.0258(12) -0.0061(9) 0.0079(11) -0.0004(10)
C11 0.0409(13) 0.0247(11) 0.0204(11) -0.0102(10) -0.0004(11) 0.0019(10)
C12 0.0203(10) 0.0233(10) 0.0292(12) -0.0034(9) 0.0019(10) -0.0044(10)
C13 0.0307(12) 0.0273(12) 0.0320(13) -0.0040(10) -0.0009(11) -0.0030(10)
C14 0.0384(13) 0.0416(14) 0.0381(14) -0.0114(11) -0.0092(13) -0.0024(13)
C15 0.0379(13) 0.0358(13) 0.0427(14) -0.0144(11) -0.0008(13) -0.0110(12)
C16 0.0330(13) 0.0237(11) 0.0448(15) -0.0093(10) 0.0057(12) -0.0036(11)
C17 0.0243(11) 0.0245(11) 0.0335(13) -0.0024(9) 0.0026(10) -0.0029(10)
C18 0.0586(18) 0.0296(13) 0.063(2) -0.0095(12) -0.0168(17) 0.0175(14)

loop_
_atom_type_symbol
_atom_type_description
_atom_type_scat_dispersion_real
_atom_type_scat_dispersion_imag
_atom_type_scat_source
C C 0.0033 0.0000 'International Tables Vol C Tables 4.2.6.8 and 6.1.1.4'
H H 0.0000 0.0000 'International Tables Vol C Tables 4.2.6.8 and 6.1.1.4'
N N 0.0061 0.0000 'International Tables Vol C Tables 4.2.6.8 and 6.1.1.4'
O O 0.0106 0.0000 'International Tables Vol C Tables 4.2.6.8 and 6.1.1.4'

loop_
_geom_angle_atom_site_label_1
_geom_angle_atom_site_label_2
_geom_angle_atom_site_label_3
_geom_angle_site_symmetry_1
_geom_angle_site_symmetry_3
_geom_angle
_geom_angle_publ_flag
C17 O1 C18 . . 117.5(2) ?
H0A O2 H0B . . 105(3) ?
C5 N1 C1 . . 117.0(2) ?
C5 N2 C6 . . 124.1(2) ?
C5 N2 H2N . . 115.1(19) ?
C6 N2 H2N . . 118.7(19) ?
C11 N3 C7 . . 110.20(17) ?
C11 N3 C8 . . 108.93(16) ?
C7 N3 C8 . . 111.22(17) ?
C12 N4 C9 . . 115.76(18) ?
C12 N4 C10 . . 115.61(17) ?
C9 N4 C10 . . 110.42(16) ?
N1 C1 C2 . . 124.7(2) ?
N1 C1 H1 . . 117.7 ?
C2 C1 H1 . . 117.7 ?
C1 C2 C3 . . 117.7(2) ?
C1 C2 H2 . . 121.1 ?
C3 C2 H2 . . 121.1 ?
C4 C3 C2 . . 119.5(2) ?
C4 C3 H3 . . 120.3 ?
C2 C3 H3 . . 120.3 ?
C3 C4 C5 . . 119.5(2) ?
C3 C4 H4 . . 120.3 ?
C5 C4 H4 . . 120.3 ?
N1 C5 N2 . . 119.5(2) ?
N1 C5 C4 . . 121.7(2) ?
N2 C5 C4 . . 118.8(2) ?
N2 C6 C7 . . 108.79(18) ?
N2 C6 H6A . . 109.9 ?
C7 C6 H6A . . 109.9 ?
N2 C6 H6B . . 109.9 ?
C7 C6 H6B . . 109.9 ?
H6A C6 H6B . . 108.3 ?
N3 C7 C6 . . 112.45(17) ?
N3 C7 H7A . . 109.1 ?
C6 C7 H7A . . 109.1 ?
N3 C7 H7B . . 109.1 ?
C6 C7 H7B . . 109.1 ?
H7A C7 H7B . . 107.8 ?
N3 C8 C9 . . 110.64(18) ?
N3 C8 H8A . . 109.5 ?
C9 C8 H8A . . 109.5 ?
N3 C8 H8B . . 109.5 ?
C9 C8 H8B . . 109.5 ?
H8A C8 H8B . . 108.1 ?
N4 C9 C8 . . 110.15(18) ?
N4 C9 H9A . . 109.6 ?
C8 C9 H9A . . 109.6 ?
N4 C9 H9B . . 109.6 ?
C8 C9 H9B . . 109.6 ?
H9A C9 H9B . . 108.1 ?
N4 C10 C11 . . 109.59(18) ?
N4 C10 H10A . . 109.8 ?
C11 C10 H10A . . 109.8 ?
N4 C10 H10B . . 109.8 ?
C11 C10 H10B . . 109.8 ?
H10A C10 H10B . . 108.2 ?
N3 C11 C10 . . 111.48(19) ?
N3 C11 H11A . . 109.3 ?
C10 C11 H11A . . 109.3 ?
N3 C11 H11B . . 109.3 ?
C10 C11 H11B . . 109.3 ?
H11A C11 H11B . . 108.0 ?
C13 C12 C17 . . 118.3(2) ?
C13 C12 N4 . . 122.9(2) ?
C17 C12 N4 . . 118.6(2) ?
C14 C13 C12 . . 121.4(2) ?
C14 C13 H13 . . 119.3 ?
C12 C13 H13 . . 119.3 ?
C15 C14 C13 . . 120.0(2) ?
C15 C14 H14 . . 120.0 ?
C13 C14 H14 . . 120.0 ?
C14 C15 C16 . . 119.9(2) ?
C14 C15 H15 . . 120.1 ?
C16 C15 H15 . . 120.1 ?
C15 C16 C17 . . 120.6(2) ?
C15 C16 H16 . . 119.7 ?
C17 C16 H16 . . 119.7 ?
O1 C17 C16 . . 124.3(2) ?
O1 C17 C12 . . 115.84(19) ?
C16 C17 C12 . . 119.8(2) ?
O1 C18 H18A . . 109.5 ?
O1 C18 H18B . . 109.5 ?
H18A C18 H18B . . 109.5 ?
O1 C18 H18C . . 109.5 ?
H18A C18 H18C . . 109.5 ?
H18B C18 H18C . . 109.5 ?

loop_
_geom_bond_atom_site_label_1
_geom_bond_atom_site_label_2
_geom_bond_site_symmetry_2
_geom_bond_distance
_geom_bond_publ_flag
O1 C17 . 1.371(3) ?
O1 C18 . 1.421(3) ?
O2 H0A . 0.88(3) ?
O2 H0B . 0.83(3) ?
N1 C5 . 1.338(3) ?
N1 C1 . 1.354(3) ?
N2 C5 . 1.356(3) ?
N2 C6 . 1.448(3) ?
N2 H2N . 0.83(3) ?
N3 C11 . 1.464(3) ?
N3 C7 . 1.469(3) ?
N3 C8 . 1.472(3) ?
N4 C12 . 1.426(3) ?
N4 C9 . 1.459(3) ?
N4 C10 . 1.462(3) ?
C1 C2 . 1.366(4) ?
C1 H1 . 0.9500 ?
C2 C3 . 1.389(4) ?
C2 H2 . 0.9500 ?
C3 C4 . 1.360(3) ?
C3 H3 . 0.9500 ?
C4 C5 . 1.414(3) ?
C4 H4 . 0.9500 ?
C6 C7 . 1.517(3) ?
C6 H6A . 0.9900 ?
C6 H6B . 0.9900 ?
C7 H7A . 0.9900 ?
C7 H7B . 0.9900 ?
C8 C9 . 1.508(3) ?
C8 H8A . 0.9900 ?
C8 H8B . 0.9900 ?
C9 H9A . 0.9900 ?
C9 H9B . 0.9900 ?
C10 C11 . 1.514(3) ?
C10 H10A . 0.9900 ?
C10 H10B . 0.9900 ?
C11 H11A . 0.9900 ?
C11 H11B . 0.9900 ?
C12 C13 . 1.384(3) ?
C12 C17 . 1.411(3) ?
C13 C14 . 1.383(3) ?
C13 H13 . 0.9500 ?
C14 C15 . 1.376(4) ?
C14 H14 . 0.9500 ?
C15 C16 . 1.385(4) ?
C15 H15 . 0.9500 ?
C16 C17 . 1.386(3) ?
C16 H16 . 0.9500 ?
C18 H18A . 0.9800 ?
C18 H18B . 0.9800 ?
C18 H18C . 0.9800 ?

loop_
_geom_hbond_atom_site_label_D
_geom_hbond_atom_site_label_H
_geom_hbond_atom_site_label_A
_geom_hbond_site_symmetry_A
_geom_hbond_distance_DH
_geom_hbond_distance_HA
_geom_hbond_distance_DA
_geom_hbond_angle_DHA
_geom_hbond_publ_flag
O2 H0A N1 2_665 0.87(3) 2.01(3) 2.877(3) 179(4) yes
O2 H0B N3 . 0.83(3) 2.01(3) 2.831(2) 174(3) yes
N2 H2N O2 2_665 0.83(3) 2.05(3) 2.864(3) 168(3) yes
C3 H3 N4 4_655 0.9500 2.5600 3.471(3) 161.00 yes
C10 H10A O1 . 0.9900 2.3600 2.957(3) 118.00 yes
C15 H15 O2 4_544 0.9500 2.5800 3.379(3) 142.00 yes

loop_
_geom_torsion_atom_site_label_1
_geom_torsion_atom_site_label_2
_geom_torsion_atom_site_label_3
_geom_torsion_atom_site_label_4
_geom_torsion_site_symmetry_1
_geom_torsion_site_symmetry_2
_geom_torsion_site_symmetry_3
_geom_torsion_site_symmetry_4
_geom_torsion
_geom_torsion_publ_flag
C5 N1 C1 C2 . . . . -0.5(4) ?
N1 C1 C2 C3 . . . . -0.8(4) ?
C1 C2 C3 C4 . . . . 1.3(4) ?
C2 C3 C4 C5 . . . . -0.5(4) ?
C1 N1 C5 N2 . . . . -176.7(2) ?
C1 N1 C5 C4 . . . . 1.4(3) ?
C6 N2 C5 N1 . . . . -7.0(3) ?
C6 N2 C5 C4 . . . . 174.9(2) ?
C3 C4 C5 N1 . . . . -0.9(3) ?
C3 C4 C5 N2 . . . . 177.2(2) ?
C5 N2 C6 C7 . . . . 155.8(2) ?
C11 N3 C7 C6 . . . . -171.59(19) ?
C8 N3 C7 C6 . . . . 67.5(2) ?
N2 C6 C7 N3 . . . . 174.53(18) ?
C11 N3 C8 C9 . . . . 57.8(2) ?
C7 N3 C8 C9 . . . . 179.45(17) ?
C12 N4 C9 C8 . . . . -167.51(17) ?
C10 N4 C9 C8 . . . . 58.7(2) ?
N3 C8 C9 N4 . . . . -58.9(2) ?
C12 N4 C10 C11 . . . . 168.35(19) ?
C9 N4 C10 C11 . . . . -57.8(2) ?
C7 N3 C11 C10 . . . . -179.99(19) ?
C8 N3 C11 C10 . . . . -57.7(2) ?
N4 C10 C11 N3 . . . . 58.0(2) ?
C9 N4 C12 C13 . . . . -16.5(3) ?
C10 N4 C12 C13 . . . . 114.8(2) ?
C9 N4 C12 C17 . . . . 158.5(2) ?
C10 N4 C12 C17 . . . . -70.1(3) ?
C17 C12 C13 C14 . . . . -0.6(3) ?
N4 C12 C13 C14 . . . . 174.5(2) ?
C12 C13 C14 C15 . . . . 0.1(4) ?
C13 C14 C15 C16 . . . . 0.8(4) ?
C14 C15 C16 C17 . . . . -1.1(4) ?
C18 O1 C17 C16 . . . . -1.8(3) ?
C18 O1 C17 C12 . . . . 179.8(2) ?
C15 C16 C17 O1 . . . . -177.7(2) ?
C15 C16 C17 C12 . . . . 0.6(4) ?
C13 C12 C17 O1 . . . . 178.7(2) ?
N4 C12 C17 O1 . . . . 3.4(3) ?
C13 C12 C17 C16 . . . . 0.3(3) ?
N4 C12 C17 C16 . . . . -175.0(2) ?

loop_
_cod_related_entry_id
_cod_related_entry_database
_cod_related_entry_code
1 ChemSpider 30656134
